data_4341910
loop_
_publ_author_name
'Li, Tian-Yi'
'Liang, Xiao'
'Zhou, Liang'
'Wu, Chen'
'Zhang, Song'
'Liu, Xuan'
'Lu, Guang-Zhao'
'Xue, Li-Sha'
'Zheng, You-Xuan'
'Zuo, Jing-Lin'

_publ_section_title
;
 N-Heterocyclic Carbenes: Versatile Second Cyclometalated Ligands for
 Neutral Iridium(III) Heteroleptic Complexes.
;
_journal_issue 1
_journal_name_full 'Inorganic chemistry'
_journal_page_first 161
_journal_page_last 173
_journal_paper_doi 10.1021/ic501949h
_journal_volume 54
_journal_year 2015
_chemical_formula_moiety 'C35 H20 F7 Ir N6, C2 H3 N'
_chemical_formula_sum 'C37 H23 F7 Ir N7'
_chemical_formula_weight 890.82
_chemical_name_systematic
; 
 ? 
;
_space_group_IT_number 14
_symmetry_cell_setting monoclinic
_symmetry_space_group_name_Hall '-P 2yn'
_symmetry_space_group_name_H-M 'P 1 21/n 1'
_atom_sites_solution_hydrogens geom
_atom_sites_solution_primary direct
_atom_sites_solution_secondary difmap
_audit_creation_method SHELXL-97
_cell_angle_alpha 90.00
_cell_angle_beta 97.548(3)
_cell_angle_gamma 90.00
_cell_formula_units_Z 4
_cell_length_a 12.3639(10)
_cell_length_b 22.7999(19)
_cell_length_c 12.6057(11)
_cell_measurement_reflns_used 3215
_cell_measurement_temperature 291(2)
_cell_measurement_theta_max 23.17
_cell_measurement_theta_min 2.11
_cell_volume 3522.7(5)
_computing_cell_refinement SMART
_computing_data_collection 'SMART (Bruker, 2000)'
_computing_data_reduction 'SAINT (Bruker, 2000)'
_computing_molecular_graphics SHELXTL
_computing_publication_material SHELXTL
_computing_structure_refinement SHELXTL
_computing_structure_solution 'SHELXTL (Bruker, 2000)'
_diffrn_ambient_temperature 291(2)
_diffrn_measured_fraction_theta_full 0.990
_diffrn_measured_fraction_theta_max 0.990
_diffrn_measurement_device_type 'Bruker Smart Apex CCD'
_diffrn_measurement_method 'phi and omega scans'
_diffrn_radiation_monochromator graphite
_diffrn_radiation_source 'sealed tube'
_diffrn_radiation_type MoK\a
_diffrn_radiation_wavelength 0.71073
_diffrn_reflns_av_R_equivalents 0.0164
_diffrn_reflns_av_sigmaI/netI 0.0624
_diffrn_reflns_limit_h_max 16
_diffrn_reflns_limit_h_min -16
_diffrn_reflns_limit_k_max 29
_diffrn_reflns_limit_k_min -29
_diffrn_reflns_limit_l_max 16
_diffrn_reflns_limit_l_min -12
_diffrn_reflns_number 31502
_diffrn_reflns_theta_full 27.80
_diffrn_reflns_theta_max 27.80
_diffrn_reflns_theta_min 1.79
_exptl_absorpt_coefficient_mu 3.865
_exptl_absorpt_correction_T_max 0.4835
_exptl_absorpt_correction_T_min 0.4108
_exptl_absorpt_correction_type multi-scan
_exptl_absorpt_process_details 'SADABS; Bruker, 2000'
_exptl_crystal_colour yellow
_exptl_crystal_density_diffrn 1.680
_exptl_crystal_density_method 'not measured'
_exptl_crystal_description block
_exptl_crystal_F_000 1736
_exptl_crystal_size_max 0.28
_exptl_crystal_size_mid 0.24
_exptl_crystal_size_min 0.22
_refine_diff_density_max 0.696
_refine_diff_density_min -0.845
_refine_diff_density_rms 0.158
_refine_ls_extinction_method none
_refine_ls_goodness_of_fit_ref 1.022
_refine_ls_hydrogen_treatment constr
_refine_ls_matrix_type full
_refine_ls_number_parameters 471
_refine_ls_number_reflns 8265
_refine_ls_number_restraints 0
_refine_ls_restrained_S_all 1.022
_refine_ls_R_factor_all 0.0544
_refine_ls_R_factor_gt 0.0490
_refine_ls_shift/su_max 0.000
_refine_ls_shift/su_mean 0.000
_refine_ls_structure_factor_coef Fsqd
_refine_ls_weighting_details 'calc w=1/[\s^2^(Fo^2^)+(0.06P)^2^+1.22P] where P=(Fo^2^+2Fc^2^)/3'
_refine_ls_weighting_scheme calc
_refine_ls_wR_factor_gt 0.1201
_refine_ls_wR_factor_ref 0.1209
_reflns_number_gt 6121
_reflns_number_total 8265
_reflns_threshold_expression >2sigma(I)
_cod_data_source_file ic501949h_si_010.cif
_cod_data_source_block 1
_cod_depositor_comments
;
The following automatic conversions were performed:

'_symmetry_cell_setting' value 'Monoclinic' changed to 'monoclinic'
according to
/home/saulius/struct/COD-crude-data--automatic-downloads/rss-feeds/ACS/lib/dictionaries/cif_core.dic
dictionary named 'cif_core.dic' version 2.4.2 from 2011-04-26.

Automatic conversion script
Id: cif_fix_values 2935 2014-11-11 08:27:57Z andrius 

 Adding full bibliography for 4341905--4341914.cif.
;
_cod_original_sg_symbol_H-M 'P2(1)/n  '
_cod_database_code 4341910

loop_
_symmetry_equiv_pos_as_xyz
'x, y, z'
'-x+1/2, y+1/2, -z+1/2'
'-x, -y, -z'
'x-1/2, -y-1/2, z-1/2'

loop_
_atom_site_label
_atom_site_type_symbol
_atom_site_fract_x
_atom_site_fract_y
_atom_site_fract_z
_atom_site_U_iso_or_equiv
_atom_site_adp_type
_atom_site_occupancy
_atom_site_symmetry_multiplicity
_atom_site_calc_flag
_atom_site_refinement_flags
C1 C 0.1430(3) 0.0700(2) 0.3116(4) 0.0471(11) Uani 1 1 d .
C2 C 0.1692(4) -0.0300(2) 0.3094(4) 0.0523(11) Uani 1 1 d .
C3 C 0.2110(5) -0.0867(2) 0.3020(5) 0.0730(16) Uani 1 1 d .
H3 H 0.2807 -0.0932 0.2842 0.088 Uiso 1 1 calc R
C4 C 0.1438(5) -0.1327(3) 0.3224(5) 0.0675(15) Uani 1 1 d .
H4 H 0.1686 -0.1709 0.3167 0.081 Uiso 1 1 calc R
C5 C 0.0440(6) -0.1238(3) 0.3503(5) 0.0773(17) Uani 1 1 d .
H5 H 0.0047 -0.1564 0.3679 0.093 Uiso 1 1 calc R
C6 C -0.0025(5) -0.0708(2) 0.3543(4) 0.0624(13) Uani 1 1 d .
H6 H -0.0734 -0.0670 0.3706 0.075 Uiso 1 1 calc R
C7 C 0.0599(4) -0.0201(2) 0.3327(4) 0.0497(11) Uani 1 1 d .
C8 C 0.3262(4) 0.0353(3) 0.2785(6) 0.085(2) Uani 1 1 d .
H8A H 0.3333 0.0740 0.2500 0.127 Uiso 1 1 calc R
H8B H 0.3456 0.0067 0.2284 0.127 Uiso 1 1 calc R
H8C H 0.3739 0.0315 0.3448 0.127 Uiso 1 1 calc R
C9 C -0.0423(3) 0.0753(2) 0.3541(4) 0.0465(10) Uani 1 1 d .
C10 C -0.1435(4) 0.0530(2) 0.3697(4) 0.0589(13) Uani 1 1 d .
H10 H -0.1565 0.0128 0.3672 0.071 Uiso 1 1 calc R
C11 C -0.2245(4) 0.0917(3) 0.3889(5) 0.0676(15) Uani 1 1 d .
C12 C -0.2039(5) 0.1513(2) 0.3941(6) 0.0674(16) Uani 1 1 d .
H12 H -0.2581 0.1771 0.4095 0.081 Uiso 1 1 calc R
C13 C -0.1009(4) 0.1733(3) 0.3762(5) 0.0606(13) Uani 1 1 d .
H13 H -0.0886 0.2135 0.3789 0.073 Uiso 1 1 calc R
C14 C -0.0197(4) 0.1369(2) 0.3551(4) 0.0511(11) Uani 1 1 d .
C15 C -0.3325(5) 0.0694(3) 0.4025(6) 0.0741(16) Uani 1 1 d .
C16 C -0.0238(6) 0.1551(2) 0.1106(5) 0.0694(16) Uani 1 1 d .
H16 H -0.0753 0.1468 0.1560 0.083 Uiso 1 1 calc R
C17 C -0.0577(8) 0.1597(3) -0.0005(7) 0.091(2) Uani 1 1 d .
H17 H -0.1307 0.1546 -0.0277 0.109 Uiso 1 1 calc R
C18 C 0.0183(8) 0.1716(4) -0.0681(6) 0.097(2) Uani 1 1 d .
H18 H -0.0010 0.1726 -0.1419 0.116 Uiso 1 1 calc R
C19 C 0.1271(6) 0.1822(4) -0.0211(6) 0.091(2) Uani 1 1 d .
H19 H 0.1786 0.1932 -0.0650 0.110 Uiso 1 1 calc R
C20 C 0.1591(5) 0.1767(3) 0.0866(5) 0.0661(15) Uani 1 1 d .
C21 C 0.2682(5) 0.1832(2) 0.1430(5) 0.0623(14) Uani 1 1 d .
C22 C 0.2813(4) 0.1789(2) 0.2559(5) 0.0587(13) Uani 1 1 d .
C23 C 0.3809(4) 0.1905(3) 0.3085(6) 0.0689(15) Uani 1 1 d .
H23 H 0.3942 0.1879 0.3827 0.083 Uiso 1 1 calc R
C24 C 0.4666(5) 0.2070(3) 0.2467(6) 0.0779(17) Uani 1 1 d .
C25 C 0.3562(5) 0.1967(3) 0.0939(5) 0.0713(16) Uani 1 1 d .
C26 C 0.2440(4) 0.1237(3) 0.5313(5) 0.0645(14) Uani 1 1 d .
H26 H 0.2535 0.0878 0.4989 0.077 Uiso 1 1 calc R
C27 C 0.2774(5) 0.1300(4) 0.6371(6) 0.088(2) Uani 1 1 d .
H27 H 0.2999 0.0971 0.6776 0.105 Uiso 1 1 calc R
C28 C 0.2790(6) 0.1848(5) 0.6872(7) 0.099(3) Uani 1 1 d .
H28 H 0.3085 0.1905 0.7582 0.118 Uiso 1 1 calc R
C29 C 0.2327(6) 0.2299(4) 0.6222(6) 0.089(2) Uani 1 1 d .
H29 H 0.2266 0.2669 0.6517 0.107 Uiso 1 1 calc R
C30 C 0.1962(4) 0.2216(3) 0.5167(5) 0.0668(15) Uani 1 1 d .
C31 C 0.1494(4) 0.2656(3) 0.4414(6) 0.0729(17) Uani 1 1 d .
C32 C 0.1417(6) 0.3268(3) 0.4684(8) 0.091(2) Uani 1 1 d .
C33 C 0.0680(6) 0.3458(3) 0.3014(8) 0.084(2) Uani 1 1 d .
C34 C 0.0701(5) 0.2890(3) 0.2634(7) 0.086(2) Uani 1 1 d .
H34 H 0.0423 0.2800 0.1931 0.103 Uiso 1 1 calc R
C35 C 0.1159(4) 0.2450(3) 0.3350(5) 0.0641(15) Uani 1 1 d .
F1 F -0.3976(3) 0.0658(2) 0.3136(4) 0.1104(15) Uani 1 1 d .
F2 F -0.3299(3) 0.01793(18) 0.4505(4) 0.1007(13) Uani 1 1 d .
F3 F -0.3875(3) 0.1041(2) 0.4626(4) 0.1084(14) Uani 1 1 d .
F4 F 0.3497(4) 0.19846(19) -0.0159(3) 0.1039(13) Uani 1 1 d .
F5 F 0.5607(2) 0.21675(15) 0.2949(3) 0.0800(10) Uani 1 1 d .
F6 F 0.0258(3) 0.38706(17) 0.2264(5) 0.1195(17) Uani 1 1 d .
F7 F 0.1768(5) 0.34597(17) 0.5660(5) 0.1144(17) Uani 1 1 d .
Ir1 Ir 0.135850(14) 0.158510(8) 0.314291(16) 0.05031(9) Uani 1 1 d .
N1 N 0.2130(3) 0.02578(18) 0.2976(4) 0.0567(10) Uani 1 1 d .
N2 N 0.0484(3) 0.03975(17) 0.3358(3) 0.0498(9) Uani 1 1 d .
N3 N 0.0813(4) 0.16257(18) 0.1525(4) 0.0627(12) Uani 1 1 d .
N4 N 0.4554(4) 0.2072(2) 0.1418(5) 0.0836(16) Uani 1 1 d .
N5 N 0.1980(3) 0.1676(2) 0.4723(4) 0.0579(11) Uani 1 1 d .
N6 N 0.0975(5) 0.3632(3) 0.3945(7) 0.0889(18) Uani 1 1 d .
C36 C 0.6139(4) 0.9584(3) 0.0682(5) 0.0737(16) Uani 1 1 d .
H36A H 0.5773 0.9459 0.0000 0.111 Uiso 1 1 calc R
H36B H 0.5817 0.9943 0.0888 0.111 Uiso 1 1 calc R
H36C H 0.6067 0.9288 0.1209 0.111 Uiso 1 1 calc R
C37 C 0.7251(6) 0.9678(3) 0.0606(6) 0.0802(18) Uani 1 1 d .
N7 N 0.8229(5) 0.9772(3) 0.0511(6) 0.0982(19) Uani 1 1 d .

loop_
_atom_site_aniso_label
_atom_site_aniso_U_11
_atom_site_aniso_U_22
_atom_site_aniso_U_33
_atom_site_aniso_U_23
_atom_site_aniso_U_13
_atom_site_aniso_U_12
C1 0.034(2) 0.048(2) 0.060(3) 0.010(2) 0.009(2) 0.0032(18)
C2 0.050(2) 0.063(3) 0.046(3) 0.011(2) 0.013(2) 0.006(2)
C3 0.081(4) 0.055(3) 0.087(4) -0.005(3) 0.029(3) 0.005(3)
C4 0.067(4) 0.053(3) 0.080(4) 0.003(3) 0.003(3) 0.007(3)
C5 0.098(5) 0.060(3) 0.077(4) 0.007(3) 0.024(4) -0.002(3)
C6 0.067(3) 0.057(3) 0.066(3) 0.000(2) 0.017(3) -0.014(3)
C7 0.048(2) 0.054(3) 0.049(3) -0.002(2) 0.013(2) -0.005(2)
C8 0.050(3) 0.072(4) 0.142(6) 0.019(4) 0.048(4) 0.020(3)
C9 0.033(2) 0.056(3) 0.052(3) 0.010(2) 0.0126(18) 0.0014(19)
C10 0.044(2) 0.073(3) 0.065(3) 0.000(3) 0.030(2) -0.006(2)
C11 0.038(2) 0.076(4) 0.088(4) 0.007(3) 0.006(3) 0.000(2)
C12 0.043(3) 0.071(4) 0.093(5) 0.022(3) 0.027(3) 0.002(2)
C13 0.039(2) 0.069(3) 0.077(4) -0.001(3) 0.019(2) 0.001(2)
C14 0.035(2) 0.058(3) 0.063(3) -0.003(2) 0.017(2) 0.005(2)
C15 0.051(3) 0.084(4) 0.092(5) 0.003(4) 0.024(3) -0.004(3)
C16 0.064(4) 0.076(4) 0.067(4) 0.005(3) 0.006(3) 0.000(3)
C17 0.085(5) 0.102(6) 0.083(5) 0.010(4) -0.003(4) -0.009(4)
C18 0.109(6) 0.118(6) 0.058(4) 0.012(4) -0.012(4) -0.020(5)
C19 0.086(5) 0.119(5) 0.075(5) 0.027(4) 0.031(4) 0.013(4)
C20 0.070(4) 0.063(3) 0.071(4) 0.018(3) 0.030(3) 0.006(3)
C21 0.063(3) 0.052(3) 0.077(4) 0.011(3) 0.029(3) -0.002(3)
C22 0.047(3) 0.056(3) 0.078(4) 0.012(3) 0.027(3) 0.003(2)
C23 0.045(3) 0.067(3) 0.096(5) 0.016(3) 0.011(3) -0.005(2)
C24 0.050(3) 0.089(4) 0.097(5) 0.011(4) 0.019(3) -0.010(3)
C25 0.067(4) 0.067(3) 0.084(4) 0.026(3) 0.026(3) 0.004(3)
C26 0.045(3) 0.086(4) 0.065(4) 0.009(3) 0.017(2) -0.011(3)
C27 0.045(3) 0.130(6) 0.086(5) 0.011(5) 0.003(3) -0.031(4)
C28 0.060(4) 0.163(8) 0.075(5) -0.029(5) 0.014(3) -0.038(5)
C29 0.079(4) 0.122(6) 0.073(4) -0.027(4) 0.032(4) -0.042(4)
C30 0.042(3) 0.085(4) 0.081(4) -0.017(3) 0.037(3) -0.005(3)
C31 0.043(3) 0.069(3) 0.112(5) -0.014(3) 0.031(3) -0.023(3)
C32 0.075(4) 0.064(4) 0.138(7) -0.020(5) 0.032(5) -0.003(3)
C33 0.055(4) 0.072(4) 0.127(7) 0.014(4) 0.022(4) 0.008(3)
C34 0.073(4) 0.062(4) 0.126(6) 0.016(4) 0.028(4) 0.003(3)
C35 0.036(2) 0.061(3) 0.100(4) 0.006(3) 0.026(3) -0.002(2)
F1 0.073(2) 0.124(4) 0.126(4) -0.003(3) -0.013(2) -0.032(2)
F2 0.073(2) 0.099(3) 0.135(4) 0.021(3) 0.031(2) -0.018(2)
F3 0.064(2) 0.132(3) 0.137(4) -0.018(3) 0.043(2) 0.005(2)
F4 0.124(3) 0.118(3) 0.080(3) 0.020(2) 0.048(2) -0.016(3)
F5 0.0427(16) 0.079(2) 0.121(3) 0.010(2) 0.0220(17) 0.0005(15)
F6 0.083(3) 0.067(2) 0.209(5) 0.036(3) 0.018(3) 0.007(2)
F7 0.125(4) 0.082(3) 0.144(5) -0.042(3) 0.048(3) -0.024(2)
Ir1 0.03755(12) 0.05351(13) 0.06271(15) 0.00634(8) 0.01725(9) 0.00201(8)
N1 0.043(2) 0.051(2) 0.080(3) 0.004(2) 0.022(2) 0.0019(18)
N2 0.0316(18) 0.055(2) 0.064(3) 0.0023(19) 0.0114(17) -0.0006(16)
N3 0.067(3) 0.071(3) 0.052(3) 0.010(2) 0.017(2) 0.009(2)
N4 0.057(3) 0.085(4) 0.114(5) 0.023(3) 0.029(3) 0.002(3)
N5 0.0267(18) 0.082(3) 0.067(3) -0.009(2) 0.0148(18) -0.0112(18)
N6 0.078(4) 0.073(3) 0.128(6) -0.004(4) 0.059(4) -0.007(3)
C36 0.054(3) 0.089(4) 0.080(4) 0.005(3) 0.014(3) 0.001(3)
C37 0.072(4) 0.091(5) 0.078(4) 0.003(4) 0.010(3) 0.000(4)
N7 0.061(3) 0.090(4) 0.143(6) -0.015(4) 0.013(3) -0.011(3)

loop_
_atom_type_symbol
_atom_type_description
_atom_type_scat_dispersion_real
_atom_type_scat_dispersion_imag
_atom_type_scat_source
C C 0.0033 0.0016 'International Tables Vol C Tables 4.2.6.8 and 6.1.1.4'
H H 0.0000 0.0000 'International Tables Vol C Tables 4.2.6.8 and 6.1.1.4'
N N 0.0061 0.0033 'International Tables Vol C Tables 4.2.6.8 and 6.1.1.4'
F F 0.0171 0.0103 'International Tables Vol C Tables 4.2.6.8 and 6.1.1.4'
Ir Ir -1.4442 7.9887 'International Tables Vol C Tables 4.2.6.8 and 6.1.1.4'

loop_
_geom_angle_atom_site_label_1
_geom_angle_atom_site_label_2
_geom_angle_atom_site_label_3
_geom_angle
N1 C1 N2 102.9(4)
N1 C1 Ir1 140.8(3)
N2 C1 Ir1 116.2(3)
N1 C2 C3 133.0(5)
N1 C2 C7 105.4(4)
C3 C2 C7 121.6(5)
C4 C3 C2 116.8(5)
C4 C3 H3 121.6
C2 C3 H3 121.6
C5 C4 C3 122.1(6)
C5 C4 H4 119.0
C3 C4 H4 119.0
C4 C5 C6 123.9(6)
C4 C5 H5 118.0
C6 C5 H5 118.0
C5 C6 C7 118.4(5)
C5 C6 H6 120.8
C7 C6 H6 120.8
N2 C7 C6 137.3(5)
N2 C7 C2 105.4(4)
C6 C7 C2 117.0(5)
N1 C8 H8A 109.5
N1 C8 H8B 109.5
H8A C8 H8B 109.5
N1 C8 H8C 109.5
H8A C8 H8C 109.5
H8B C8 H8C 109.5
C10 C9 N2 123.9(4)
C10 C9 C14 122.5(4)
N2 C9 C14 113.6(4)
C11 C10 C9 118.6(5)
C11 C10 H10 120.7
C9 C10 H10 120.7
C10 C11 C12 120.3(5)
C10 C11 C15 119.6(5)
C12 C11 C15 120.1(5)
C11 C12 C13 120.3(5)
C11 C12 H12 119.9
C13 C12 H12 119.9
C14 C13 C12 121.4(5)
C14 C13 H13 119.3
C12 C13 H13 119.3
C13 C14 C9 116.9(4)
C13 C14 Ir1 128.8(4)
C9 C14 Ir1 114.2(3)
F1 C15 F2 108.5(6)
F1 C15 F3 102.9(5)
F2 C15 F3 104.5(5)
F1 C15 C11 113.2(6)
F2 C15 C11 113.4(5)
F3 C15 C11 113.5(6)
N3 C16 C17 121.7(7)
N3 C16 H16 119.2
C17 C16 H16 119.2
C18 C17 C16 119.4(8)
C18 C17 H17 120.3
C16 C17 H17 120.3
C17 C18 C19 117.5(7)
C17 C18 H18 121.2
C19 C18 H18 121.2
C20 C19 C18 122.2(7)
C20 C19 H19 118.9
C18 C19 H19 118.9
C19 C20 N3 118.8(6)
C19 C20 C21 127.3(6)
N3 C20 C21 113.9(5)
C25 C21 C22 118.8(6)
C25 C21 C20 123.5(6)
C22 C21 C20 117.6(5)
C23 C22 C21 117.3(5)
C23 C22 Ir1 130.3(5)
C21 C22 Ir1 112.4(4)
C22 C23 C24 118.3(6)
C22 C23 H23 120.9
C24 C23 H23 120.9
F5 C24 N4 117.0(6)
F5 C24 C23 118.8(6)
N4 C24 C23 123.8(6)
N4 C25 C21 126.0(6)
N4 C25 F4 112.6(5)
C21 C25 F4 121.4(6)
N5 C26 C27 121.7(7)
N5 C26 H26 119.2
C27 C26 H26 119.2
C26 C27 C28 121.7(8)
C26 C27 H27 119.2
C28 C27 H27 119.2
C29 C28 C27 114.5(7)
C29 C28 H28 122.8
C27 C28 H28 122.8
C30 C29 C28 122.1(7)
C30 C29 H29 119.0
C28 C29 H29 119.0
N5 C30 C29 120.6(7)
N5 C30 C31 112.7(5)
C29 C30 C31 126.7(6)
C35 C31 C32 121.3(7)
C35 C31 C30 115.4(5)
C32 C31 C30 123.2(7)
N6 C32 F7 120.3(7)
N6 C32 C31 118.6(8)
F7 C32 C31 121.1(8)
N6 C33 C34 127.4(8)
N6 C33 F6 117.7(7)
C34 C33 F6 114.9(8)
C33 C34 C35 117.8(8)
C33 C34 H34 121.1
C35 C34 H34 121.1
C34 C35 C31 114.0(6)
C34 C35 Ir1 131.1(5)
C31 C35 Ir1 114.8(4)
C35 Ir1 C1 171.5(2)
C35 Ir1 N5 79.1(2)
C1 Ir1 N5 96.08(18)
C35 Ir1 N3 93.1(2)
C1 Ir1 N3 92.16(17)
N5 Ir1 N3 171.07(18)
C35 Ir1 C22 87.3(2)
C1 Ir1 C22 100.14(19)
N5 Ir1 C22 95.2(2)
N3 Ir1 C22 80.0(2)
C35 Ir1 C14 93.78(19)
C1 Ir1 C14 79.31(18)
N5 Ir1 C14 91.36(18)
N3 Ir1 C14 93.5(2)
C22 Ir1 C14 173.5(2)
C1 N1 C2 113.6(4)
C1 N1 C8 123.4(4)
C2 N1 C8 122.9(4)
C7 N2 C1 112.7(4)
C7 N2 C9 130.9(4)
C1 N2 C9 116.4(4)
C16 N3 C20 120.2(5)
C16 N3 Ir1 123.7(4)
C20 N3 Ir1 116.0(4)
C24 N4 C25 115.5(5)
C26 N5 C30 118.8(5)
C26 N5 Ir1 123.1(4)
C30 N5 Ir1 118.0(4)
C33 N6 C32 120.6(7)
C37 C36 H36A 109.5
C37 C36 H36B 109.5
H36A C36 H36B 109.5
C37 C36 H36C 109.5
H36A C36 H36C 109.5
H36B C36 H36C 109.5
N7 C37 C36 178.0(8)

loop_
_geom_bond_atom_site_label_1
_geom_bond_atom_site_label_2
_geom_bond_distance
C1 N1 1.356(6)
C1 N2 1.424(5)
C1 Ir1 2.019(5)
C2 N1 1.398(6)
C2 C3 1.400(7)
C2 C7 1.438(7)
C3 C4 1.382(8)
C3 H3 0.9300
C4 C5 1.342(8)
C4 H4 0.9300
C5 C6 1.343(8)
C5 H5 0.9300
C6 C7 1.436(7)
C6 H6 0.9300
C7 N2 1.372(6)
C8 N1 1.468(6)
C8 H8A 0.9600
C8 H8B 0.9600
C8 H8C 0.9600
C9 C10 1.388(6)
C9 N2 1.427(5)
C9 C14 1.433(7)
C10 C11 1.380(7)
C10 H10 0.9300
C11 C12 1.383(8)
C11 C15 1.461(7)
C12 C13 1.415(7)
C12 H12 0.9300
C13 C14 1.355(7)
C13 H13 0.9300
C14 Ir1 2.113(5)
C15 F1 1.294(7)
C15 F2 1.318(7)
C15 F3 1.340(7)
C16 N3 1.347(8)
C16 C17 1.411(10)
C16 H16 0.9300
C17 C18 1.376(13)
C17 H17 0.9300
C18 C19 1.418(11)
C18 H18 0.9300
C19 C20 1.370(9)
C19 H19 0.9300
C20 N3 1.388(7)
C20 C21 1.448(8)
C21 C25 1.355(8)
C21 C22 1.415(8)
C22 C23 1.346(8)
C22 Ir1 2.083(5)
C23 C24 1.445(8)
C23 H23 0.9300
C24 F5 1.259(7)
C24 N4 1.311(9)
C25 N4 1.316(8)
C25 F4 1.377(7)
C26 N5 1.330(7)
C26 C27 1.351(9)
C26 H26 0.9300
C27 C28 1.397(13)
C27 H27 0.9300
C28 C29 1.391(12)
C28 H28 0.9300
C29 C30 1.360(9)
C29 H29 0.9300
C30 N5 1.354(7)
C30 C31 1.448(9)
C31 C35 1.430(9)
C31 C32 1.441(9)
C32 N6 1.313(11)
C32 F7 1.324(11)
C33 N6 1.247(11)
C33 C34 1.383(10)
C33 F6 1.387(9)
C34 C35 1.417(9)
C34 H34 0.9300
C35 Ir1 2.009(6)
Ir1 N5 2.049(5)
Ir1 N3 2.065(5)
C36 C37 1.407(9)
C36 H36A 0.9600
C36 H36B 0.9600
C36 H36C 0.9600
C37 N7 1.250(8)

loop_
_geom_torsion_atom_site_label_1
_geom_torsion_atom_site_label_2
_geom_torsion_atom_site_label_3
_geom_torsion_atom_site_label_4
_geom_torsion
N1 C2 C3 C4 177.9(5)
C7 C2 C3 C4 -2.5(8)
C2 C3 C4 C5 -1.4(9)
C3 C4 C5 C6 4.4(10)
C4 C5 C6 C7 -3.3(10)
C5 C6 C7 N2 -174.0(6)
C5 C6 C7 C2 -0.6(8)
N1 C2 C7 N2 -1.5(6)
C3 C2 C7 N2 178.8(5)
N1 C2 C7 C6 -176.9(4)
C3 C2 C7 C6 3.5(8)
N2 C9 C10 C11 178.7(5)
C14 C9 C10 C11 -1.3(8)
C9 C10 C11 C12 -1.0(9)
C9 C10 C11 C15 178.3(5)
C10 C11 C12 C13 2.1(10)
C15 C11 C12 C13 -177.1(6)
C11 C12 C13 C14 -1.0(10)
C12 C13 C14 C9 -1.2(9)
C12 C13 C14 Ir1 174.9(5)
C10 C9 C14 C13 2.4(8)
N2 C9 C14 C13 -177.5(5)
C10 C9 C14 Ir1 -174.3(4)
N2 C9 C14 Ir1 5.7(5)
C10 C11 C15 F1 -89.7(7)
C12 C11 C15 F1 89.6(8)
C10 C11 C15 F2 34.4(9)
C12 C11 C15 F2 -146.3(6)
C10 C11 C15 F3 153.4(6)
C12 C11 C15 F3 -27.3(9)
N3 C16 C17 C18 0.4(10)
C16 C17 C18 C19 -3.6(12)
C17 C18 C19 C20 4.8(13)
C18 C19 C20 N3 -2.6(11)
C18 C19 C20 C21 176.5(7)
C19 C20 C21 C25 0.6(11)
N3 C20 C21 C25 179.7(5)
C19 C20 C21 C22 176.4(7)
N3 C20 C21 C22 -4.5(8)
C25 C21 C22 C23 2.1(8)
C20 C21 C22 C23 -173.9(5)
C25 C21 C22 Ir1 179.6(4)
C20 C21 C22 Ir1 3.6(7)
C21 C22 C23 C24 0.7(9)
Ir1 C22 C23 C24 -176.3(5)
C22 C23 C24 F5 -178.6(6)
C22 C23 C24 N4 -5.2(10)
C22 C21 C25 N4 -0.9(10)
C20 C21 C25 N4 174.8(6)
C22 C21 C25 F4 176.6(5)
C20 C21 C25 F4 -7.6(9)
N5 C26 C27 C28 -8.8(8)
C26 C27 C28 C29 6.7(9)
C27 C28 C29 C30 -4.3(9)
C28 C29 C30 N5 3.8(9)
C28 C29 C30 C31 -178.4(6)
N5 C30 C31 C35 -1.1(6)
C29 C30 C31 C35 -179.1(5)
N5 C30 C31 C32 -177.9(5)
C29 C30 C31 C32 4.1(9)
C35 C31 C32 N6 3.7(9)
C30 C31 C32 N6 -179.7(6)
C35 C31 C32 F7 -177.3(6)
C30 C31 C32 F7 -0.8(10)
N6 C33 C34 C35 -3.8(11)
F6 C33 C34 C35 177.8(5)
C33 C34 C35 C31 3.2(8)
C33 C34 C35 Ir1 -179.8(5)
C32 C31 C35 C34 -3.4(8)
C30 C31 C35 C34 179.7(5)
C32 C31 C35 Ir1 179.1(4)
C30 C31 C35 Ir1 2.2(6)
C34 C35 Ir1 N5 -178.8(6)
C31 C35 Ir1 N5 -1.9(3)
C34 C35 Ir1 N3 5.6(6)
C31 C35 Ir1 N3 -177.5(4)
C34 C35 Ir1 C22 85.4(6)
C31 C35 Ir1 C22 -97.6(4)
C34 C35 Ir1 C14 -88.2(6)
C31 C35 Ir1 C14 88.8(4)
N1 C1 Ir1 N5 -86.0(6)
N2 C1 Ir1 N5 90.5(3)
N1 C1 Ir1 N3 90.6(6)
N2 C1 Ir1 N3 -92.9(4)
N1 C1 Ir1 C22 10.4(6)
N2 C1 Ir1 C22 -173.1(4)
N1 C1 Ir1 C14 -176.2(6)
N2 C1 Ir1 C14 0.3(3)
C23 C22 Ir1 C35 82.0(6)
C21 C22 Ir1 C35 -95.0(4)
C23 C22 Ir1 C1 -93.9(6)
C21 C22 Ir1 C1 89.0(4)
C23 C22 Ir1 N5 3.2(6)
C21 C22 Ir1 N5 -173.8(4)
C23 C22 Ir1 N3 175.7(6)
C21 C22 Ir1 N3 -1.4(4)
C13 C14 Ir1 C35 5.4(6)
C9 C14 Ir1 C35 -178.4(4)
C13 C14 Ir1 C1 -179.5(6)
C9 C14 Ir1 C1 -3.3(4)
C13 C14 Ir1 N5 84.5(5)
C9 C14 Ir1 N5 -99.3(4)
C13 C14 Ir1 N3 -88.0(5)
C9 C14 Ir1 N3 88.2(4)
N2 C1 N1 C2 1.0(5)
Ir1 C1 N1 C2 177.7(4)
N2 C1 N1 C8 -175.4(5)
Ir1 C1 N1 C8 1.4(9)
C3 C2 N1 C1 179.9(6)
C7 C2 N1 C1 0.3(6)
C3 C2 N1 C8 -3.7(9)
C7 C2 N1 C8 176.7(6)
C6 C7 N2 C1 176.1(6)
C2 C7 N2 C1 2.3(6)
C6 C7 N2 C9 -7.0(10)
C2 C7 N2 C9 179.1(5)
N1 C1 N2 C7 -2.0(5)
Ir1 C1 N2 C7 -179.8(3)
N1 C1 N2 C9 -179.4(4)
Ir1 C1 N2 C9 2.9(5)
C10 C9 N2 C7 -2.4(8)
C14 C9 N2 C7 177.6(5)
C10 C9 N2 C1 174.4(5)
C14 C9 N2 C1 -5.7(6)
C17 C16 N3 C20 1.9(8)
C17 C16 N3 Ir1 178.5(4)
C19 C20 N3 C16 -0.8(9)
C21 C20 N3 C16 -180.0(5)
C19 C20 N3 Ir1 -177.7(5)
C21 C20 N3 Ir1 3.2(6)
C35 Ir1 N3 C16 -91.1(4)
C22 Ir1 N3 C16 -177.8(4)
C14 Ir1 N3 C16 2.9(4)
C35 Ir1 N3 C20 85.7(4)
C22 Ir1 N3 C20 -1.0(4)
C14 Ir1 N3 C20 179.6(4)
F5 C24 N4 C25 179.8(6)
C23 C24 N4 C25 6.3(10)
C21 C25 N4 C24 -3.3(10)
F4 C25 N4 C24 179.0(6)
C27 C26 N5 C30 7.8(7)
C27 C26 N5 Ir1 -175.3(4)
C29 C30 N5 C26 -5.3(7)
C31 C30 N5 C26 176.6(4)
C29 C30 N5 Ir1 177.7(4)
C31 C30 N5 Ir1 -0.5(5)
C35 Ir1 N5 C26 -175.6(4)
C14 Ir1 N5 C26 90.8(4)
C35 Ir1 N5 C30 1.3(4)
C1 Ir1 N5 C30 -171.7(4)
C22 Ir1 N5 C30 87.5(4)
C14 Ir1 N5 C30 -92.3(4)
C34 C33 N6 C32 4.0(12)
F6 C33 N6 C32 -177.6(6)
F7 C32 N6 C33 177.3(7)
C31 C32 N6 C33 -3.7(10)
